data_4020653
loop_
_publ_author_name
'Robert S. Coleman'
'Srinivas Reddy Gurrala'
'Soumya Mitra'
'Amresh Raao'

_publ_section_title
;
 Asymmetric Total Synthesis of Dibenzocyclooctadiene
 Lignan Natural Products
;
_journal_name_full 'Journal of Organic Chemistry'
_journal_page_first 8932
_journal_page_last 8941
_journal_paper_doi 10.1021/jo051525i
_journal_volume 70
_journal_year 2005
_chemical_formula_moiety 'C36 H52 O7 Si'
_chemical_formula_sum 'C36 H52 O7 Si'
_chemical_formula_weight 624.87
_space_group_IT_number 14
_symmetry_cell_setting monoclinic
_symmetry_space_group_name_Hall '-P 2ybc'
_symmetry_space_group_name_H-M 'P 1 21/c 1'
_cell_angle_alpha 90.00
_cell_angle_beta 98.914(4)
_cell_angle_gamma 90.00
_cell_formula_units_Z 4
_cell_length_a 15.786(2)
_cell_length_b 20.987(2)
_cell_length_c 10.767(1)
_cell_measurement_temperature 150(2)
_cell_volume 3524.0(6)
_diffrn_ambient_temperature 150(2)
_exptl_crystal_density_diffrn 1.178
_cod_original_sg_symbol_H-M 'P 21/c'
_cod_database_code 4020653

loop_
_symmetry_equiv_pos_as_xyz
'x, y, z'
'-x, y+1/2, -z+1/2'
'-x, -y, -z'
'x, -y-1/2, z-1/2'

loop_
_atom_site_aniso_label
_atom_site_aniso_U_11
_atom_site_aniso_U_22
_atom_site_aniso_U_33
_atom_site_aniso_U_23
_atom_site_aniso_U_13
_atom_site_aniso_U_12
Si 0.0334(3) 0.0286(3) 0.0274(3) -0.0043(2) 0.0031(2) -0.0063(2)
O1 0.0305(8) 0.0273(7) 0.0298(7) -0.0056(6) -0.0001(6) -0.0067(6)
O2 0.0554(10) 0.0377(9) 0.0323(8) 0.0043(6) 0.0006(7) -0.0042(7)
O3 0.0425(9) 0.0490(10) 0.0372(8) -0.0018(7) -0.0094(7) 0.0147(7)
O4 0.0268(8) 0.0531(10) 0.0485(9) -0.0039(7) -0.0071(7) -0.0035(7)
O5 0.0710(11) 0.0253(8) 0.0326(8) 0.0030(6) 0.0052(7) 0.0028(7)
O6 0.0390(9) 0.0299(8) 0.0451(8) -0.0133(6) 0.0120(6) -0.0055(7)
O7 0.0362(8) 0.0297(8) 0.0344(7) -0.0056(6) -0.0014(6) 0.0043(6)
C1 0.0280(11) 0.0257(11) 0.0277(10) -0.0048(8) 0.0013(8) -0.0061(9)
C2 0.0258(11) 0.0306(11) 0.0320(11) -0.0011(9) 0.0020(8) -0.0009(9)
C3 0.0302(11) 0.0277(11) 0.0286(10) -0.0013(8) 0.0024(9) 0.0038(9)
C4 0.0382(12) 0.0270(11) 0.0278(11) -0.0027(9) 0.0034(9) -0.0003(9)
C5 0.0373(13) 0.0377(14) 0.0453(13) -0.0039(11) -0.0113(10) 0.0022(11)
C6 0.0396(14) 0.0372(14) 0.0521(14) -0.0075(11) 0.0114(11) 0.0024(11)
C7 0.0298(11) 0.0288(11) 0.0298(10) -0.0029(8) 0.0083(8) -0.0019(9)
C8 0.0381(12) 0.0296(12) 0.0280(10) -0.0012(9) 0.0055(9) -0.0011(9)
C9 0.0394(12) 0.0262(11) 0.0320(11) 0.0017(9) 0.0128(9) -0.0004(9)
C10 0.0338(11) 0.0254(11) 0.0322(11) -0.0053(8) 0.0115(9) -0.0031(9)
C11 0.0270(11) 0.0317(12) 0.0286(10) -0.0028(8) 0.0050(8) 0.0008(9)
C12 0.0319(11) 0.0232(11) 0.0352(11) -0.0002(9) 0.0058(9) 0.0020(9)
C13 0.0414(14) 0.0303(12) 0.0499(14) -0.0038(10) -0.0072(11) 0.0027(11)
C14 0.0329(11) 0.0304(12) 0.0345(11) -0.0039(9) 0.0044(9) 0.0010(10)
C15 0.055(2) 0.0370(13) 0.0395(12) 0.0109(10) -0.0030(11) -0.0060(11)
C16 0.052(2) 0.0454(15) 0.0503(14) 0.0048(12) -0.0076(11) -0.0168(12)
C17 0.0499(15) 0.049(2) 0.0396(13) 0.0008(11) -0.0099(11) -0.0048(12)
C18 0.060(2) 0.0430(15) 0.0386(13) 0.0109(11) -0.0016(11) -0.0002(13)
C19 0.0442(14) 0.0354(13) 0.0453(13) 0.0043(10) 0.0033(11) -0.0086(11)
C20 0.059(2) 0.0386(14) 0.0329(12) 0.0090(10) 0.0050(11) -0.0016(12)
C21 0.0435(14) 0.0349(13) 0.0373(13) -0.0023(10) 0.0025(10) -0.0062(11)
C22 0.0276(11) 0.0223(10) 0.0288(10) -0.0068(8) 0.0036(8) 0.0008(8)
C23 0.0269(11) 0.0255(11) 0.0338(11) -0.0055(9) 0.0036(9) 0.0008(9)
C24 0.0248(11) 0.0342(12) 0.0393(11) -0.0097(9) 0.0001(9) 0.0045(9)
C25 0.0332(12) 0.0330(12) 0.0319(11) -0.0064(9) -0.0047(9) 0.0103(10)
C26 0.0401(13) 0.0257(11) 0.0274(10) -0.0026(9) 0.0046(9) 0.0037(9)
C27 0.0291(11) 0.0269(11) 0.0295(10) -0.0066(8) 0.0015(9) -0.0008(9)
C28 0.082(2) 0.051(2) 0.0412(14) 0.0053(12) 0.0057(14) -0.0268(15)
C29 0.057(2) 0.060(2) 0.0348(13) -0.0071(12) -0.0115(12) 0.0083(14)
C30 0.0260(12) 0.0445(15) 0.061(2) -0.0083(12) 0.0000(11) -0.0036(11)
C31 0.091(2) 0.044(2) 0.0346(13) -0.0014(11) 0.0133(13) -0.025(2)
C32 0.0350(14) 0.055(2) 0.071(2) -0.0224(14) 0.0079(12) -0.0033(12)
C33 0.0352(12) 0.0263(11) 0.0288(10) -0.0017(8) 0.0026(8) -0.0032(9)
C34 0.0378(15) 0.051(2) 0.085(2) 0.0011(15) -0.0070(14) -0.0145(13)
C35 0.087(2) 0.0377(15) 0.065(2) -0.0224(13) 0.032(2) -0.0259(15)
C36 0.075(2) 0.045(2) 0.0461(14) 0.0111(12) 0.0060(13) -0.0171(15)

loop_
_atom_site_label
_atom_site_type_symbol
_atom_site_fract_x
_atom_site_fract_y
_atom_site_fract_z
_atom_site_U_iso_or_equiv
_atom_site_thermal_displace_type
_atom_site_occupancy
_atom_site_calc_flag
_atom_site_refinement_flags
_atom_site_disorder_group
Si Si 0.67673(4) -0.08045(3) 0.17029(5) 0.0300(2) Uani 1 d . .
O1 O 0.64294(8) -0.03231(6) 0.27355(11) 0.0297(3) Uani 1 d . .
O2 O 0.74980(10) -0.10165(7) 0.72159(12) 0.0425(4) Uani 1 d . .
O3 O 0.90482(9) -0.04959(7) 0.77577(12) 0.0446(4) Uani 1 d . .
O4 O 0.95753(9) 0.04117(7) 0.63063(13) 0.0442(4) Uani 1 d . .
O5 O 0.72780(10) 0.40805(6) 0.40789(12) 0.0433(4) Uani 1 d . .
O6 O 0.81836(9) 0.39651(6) 0.63487(13) 0.0374(4) Uani 1 d . .
O7 O 0.88437(9) 0.28082(6) 0.71866(12) 0.0341(3) Uani 1 d . .
C1 C 0.68791(12) 0.02318(9) 0.3270(2) 0.0274(4) Uani 1 d . .
H1 H 0.7244(13) 0.0403(9) 0.2676(17) 0.033 Uiso 1 d . .
C2 C 0.61936(13) 0.07295(9) 0.3456(2) 0.0297(5) Uani 1 d . .
H2 H 0.5809(13) 0.0530(9) 0.3957(18) 0.036 Uiso 1 d . .
C3 C 0.65431(13) 0.13239(9) 0.4212(2) 0.0291(5) Uani 1 d . .
H3 H 0.6923(13) 0.1179(9) 0.4992(18) 0.035 Uiso 1 d . .
C4 C 0.71095(14) 0.17434(10) 0.3509(2) 0.0312(5) Uani 1 d . .
H4A H 0.7590(14) 0.1489(10) 0.3294(17) 0.037 Uiso 1 d . .
H4B H 0.6763(13) 0.1899(9) 0.2696(19) 0.037 Uiso 1 d . .
C5 C 0.5675(2) 0.08888(12) 0.2172(2) 0.0420(6) Uani 1 d . .
H5A H 0.5334(16) 0.0516(12) 0.1795(22) 0.063 Uiso 1 d . .
H5B H 0.6080(16) 0.1049(12) 0.1568(23) 0.063 Uiso 1 d . .
H5C H 0.5235(16) 0.1208(12) 0.2233(22) 0.063 Uiso 1 d . .
C6 C 0.5811(2) 0.17105(12) 0.4618(2) 0.0425(5) Uani 1 d . .
H6A H 0.6048(16) 0.2066(12) 0.5192(23) 0.064 Uiso 1 d . .
H6B H 0.5427(16) 0.1408(12) 0.5089(22) 0.064 Uiso 1 d . .
H6C H 0.5445(16) 0.1926(12) 0.3890(23) 0.064 Uiso 1 d . .
C7 C 0.74594(12) 0.23293(9) 0.4237(2) 0.0291(4) Uani 1 d . .
C8 C 0.72206(13) 0.29305(9) 0.3774(2) 0.0318(5) Uani 1 d . .
H8 H 0.6847(13) 0.2960(9) 0.2966(19) 0.038 Uiso 1 d . .
C9 C 0.74947(13) 0.34712(9) 0.4464(2) 0.0318(5) Uani 1 d . .
C10 C 0.80112(13) 0.34207(9) 0.5632(2) 0.0298(5) Uani 1 d . .
C11 C 0.82931(12) 0.28184(9) 0.6062(2) 0.0290(5) Uani 1 d . .
C12 C 0.80096(13) 0.22772(10) 0.5372(2) 0.0300(5) Uani 1 d . .
H12 H 0.8165(13) 0.1857(10) 0.5679(17) 0.036 Uiso 1 d . .
C13 C 0.9312(2) 0.22310(11) 0.7477(2) 0.0421(6) Uani 1 d . .
H13A H 0.9567(14) 0.2100(10) 0.6717(21) 0.050 Uiso 1 d . .
H13B H 0.8916(15) 0.1908(11) 0.7678(20) 0.050 Uiso 1 d . .
C14 C 1.00248(13) 0.23314(9) 0.8552(2) 0.0327(5) Uani 1 d . .
C15 C 1.0544(2) 0.28630(11) 0.8652(2) 0.0448(6) Uani 1 d . .
H15 H 1.0429(14) 0.3195(11) 0.8048(21) 0.054 Uiso 1 d . .
C16 C 1.1230(2) 0.29186(12) 0.9611(2) 0.0509(6) Uani 1 d . .
H16 H 1.1577(16) 0.3300(12) 0.9671(21) 0.061 Uiso 1 d . .
C17 C 1.1411(2) 0.24355(12) 1.0479(2) 0.0481(6) Uani 1 d . .
H17 H 1.1878(16) 0.2489(11) 1.1126(23) 0.058 Uiso 1 d . .
C18 C 1.0904(2) 0.19015(12) 1.0385(2) 0.0482(6) Uani 1 d . .
H18 H 1.1013(15) 0.1575(11) 1.0994(22) 0.058 Uiso 1 d . .
C19 C 1.02175(15) 0.18512(11) 0.9432(2) 0.0420(6) Uani 1 d . .
H19 H 0.9833(15) 0.1489(11) 0.9365(20) 0.050 Uiso 1 d . .
C20 C 0.6958(2) 0.41752(12) 0.2781(2) 0.0436(6) Uani 1 d . .
H20A H 0.6857(16) 0.4646(13) 0.2671(22) 0.065 Uiso 1 d . .
H20B H 0.6408(18) 0.3957(12) 0.2531(23) 0.065 Uiso 1 d . .
H20C H 0.7351(17) 0.4024(12) 0.2247(24) 0.065 Uiso 1 d . .
C21 C 0.9052(2) 0.41699(12) 0.6584(2) 0.0390(5) Uani 1 d . .
H21A H 0.9044(15) 0.4599(13) 0.6908(21) 0.058 Uiso 1 d . .
H21B H 0.9288(16) 0.4168(11) 0.5884(24) 0.058 Uiso 1 d . .
H21C H 0.9384(16) 0.3901(12) 0.7205(23) 0.058 Uiso 1 d . .
C22 C 0.74559(12) 0.00462(9) 0.4474(2) 0.0263(4) Uani 1 d . .
C23 C 0.82587(12) 0.03247(9) 0.4788(2) 0.0289(4) Uani 1 d . .
H23 H 0.8461(13) 0.0630(10) 0.4232(18) 0.035 Uiso 1 d . .
C24 C 0.87823(12) 0.01597(10) 0.5900(2) 0.0333(5) Uani 1 d . .
C25 C 0.85080(13) -0.02980(10) 0.6689(2) 0.0337(5) Uani 1 d . .
C26 C 0.77065(13) -0.05763(9) 0.6371(2) 0.0311(5) Uani 1 d . .
C27 C 0.71778(13) -0.04032(9) 0.5273(2) 0.0288(5) Uani 1 d . .
H27 H 0.6615(13) -0.0589(9) 0.5045(17) 0.035 Uiso 1 d . .
C28 C 0.6683(2) -0.13115(14) 0.6927(2) 0.0586(7) Uani 1 d . .
H28A H 0.6638(19) -0.1612(14) 0.7584(28) 0.088 Uiso 1 d . .
H28B H 0.6638(19) -0.1551(14) 0.6140(29) 0.088 Uiso 1 d . .
H28C H 0.6185(20) -0.0979(14) 0.6884(26) 0.088 Uiso 1 d . .
C29 C 0.8947(2) -0.01252(14) 0.8837(2) 0.0529(7) Uani 1 d . .
H29A H 0.9307(18) -0.0308(13) 0.9558(27) 0.079 Uiso 1 d . .
H29B H 0.8343(20) -0.0123(13) 0.8984(25) 0.079 Uiso 1 d . .
H29C H 0.9155(18) 0.0326(14) 0.8726(24) 0.079 Uiso 1 d . .
C30 C 0.9889(2) 0.08616(12) 0.5488(3) 0.0445(6) Uani 1 d . .
H30A H 1.0436(18) 0.0988(12) 0.5935(23) 0.067 Uiso 1 d . .
H30B H 0.9500(17) 0.1252(13) 0.5324(22) 0.067 Uiso 1 d . .
H30C H 0.9958(16) 0.0675(12) 0.4661(24) 0.067 Uiso 1 d . .
C31 C 0.6660(2) -0.04077(13) 0.0150(2) 0.0562(7) Uani 1 d . .
H31A H 0.6899(18) -0.0678(14) -0.0469(27) 0.084 Uiso 1 d . .
H31B H 0.6949(19) -0.0024(15) 0.0228(25) 0.084 Uiso 1 d . .
H31C H 0.6065(20) -0.0303(14) -0.0156(26) 0.084 Uiso 1 d . .
C32 C 0.7902(2) -0.10331(14) 0.2226(3) 0.0537(7) Uani 1 d . .
H32A H 0.8111(18) -0.1301(14) 0.1668(26) 0.081 Uiso 1 d . .
H32B H 0.8010(18) -0.1224(13) 0.3074(27) 0.081 Uiso 1 d . .
H32C H 0.8259(19) -0.0667(14) 0.2255(25) 0.081 Uiso 1 d . .
C33 C 0.60303(13) -0.15115(9) 0.1639(2) 0.0304(5) Uani 1 d . .
C34 C 0.5105(2) -0.12857(14) 0.1317(3) 0.0599(7) Uani 1 d . .
H34A H 0.4975(19) -0.1062(15) 0.0513(28) 0.090 Uiso 1 d . .
H34B H 0.4981(19) -0.0959(14) 0.2006(27) 0.090 Uiso 1 d . .
H34C H 0.4719(20) -0.1655(15) 0.1306(26) 0.090 Uiso 1 d . .
C35 C 0.6218(2) -0.19770(13) 0.0627(3) 0.0611(8) Uani 1 d . .
H35A H 0.6122(19) -0.1765(14) -0.0246(29) 0.092 Uiso 1 d . .
H35B H 0.5838(19) -0.2363(15) 0.0616(27) 0.092 Uiso 1 d . .
H35C H 0.6822(22) -0.2131(14) 0.0867(28) 0.092 Uiso 1 d . .
C36 C 0.6124(2) -0.18503(13) 0.2912(2) 0.0555(7) Uani 1 d . .
H36A H 0.6716(20) -0.2009(14) 0.3112(26) 0.083 Uiso 1 d . .
H36B H 0.5711(19) -0.2214(14) 0.2896(25) 0.083 Uiso 1 d . .
H36C H 0.6005(18) -0.1554(13) 0.3625(27) 0.083 Uiso 1 d . .

loop_
_geom_bond_atom_site_label_1
_geom_bond_atom_site_label_2
_geom_bond_distance
_geom_bond_site_symmetry_2
_geom_bond_publ_flag
Si O1 1.6508(14) . ?
Si C31 1.852(2) . ?
Si C32 1.856(3) . ?
Si C33 1.880(2) . ?
O1 C1 1.437(2) . ?
O2 C26 1.372(2) . ?
O2 C28 1.418(3) . ?
O3 C25 1.385(2) . ?
O3 C29 1.428(3) . ?
O4 C24 1.367(2) . ?
O4 C30 1.431(3) . ?
O5 C9 1.371(2) . ?
O5 C20 1.424(3) . ?
O6 C10 1.382(2) . ?
O6 C21 1.421(3) . ?
O7 C11 1.377(2) . ?
O7 C13 1.428(2) . ?
C1 C22 1.515(3) . ?
C1 C2 1.539(3) . ?
C1 H1 0.99(2) . ?
C2 C5 1.531(3) . ?
C2 C3 1.544(3) . ?
C2 H2 0.97(2) . ?
C3 C6 1.530(3) . ?
C3 C4 1.536(3) . ?
C3 H3 1.00(2) . ?
C4 C7 1.515(3) . ?
C4 H4A 0.98(2) . ?
C4 H4B 1.01(2) . ?
C5 H5A 1.00(3) . ?
C5 H5B 1.04(3) . ?
C5 H5C 0.97(3) . ?
C6 H6A 1.00(3) . ?
C6 H6B 1.06(3) . ?
C6 H6C 1.01(3) . ?
C7 C8 1.387(3) . ?
C7 C12 1.390(3) . ?
C8 C9 1.388(3) . ?
C8 H8 0.97(2) . ?
C9 C10 1.393(3) . ?
C10 C11 1.395(3) . ?
C11 C12 1.393(3) . ?
C12 H12 0.96(2) . ?
C13 C14 1.500(3) . ?
C13 H13A 1.00(2) . ?
C13 H13B 0.97(2) . ?
C14 C15 1.379(3) . ?
C14 C19 1.384(3) . ?
C15 C16 1.381(3) . ?
C15 H15 0.95(2) . ?
C16 C17 1.378(3) . ?
C16 H16 0.97(3) . ?
C17 C18 1.372(3) . ?
C17 H17 0.94(2) . ?
C18 C19 1.377(3) . ?
C18 H18 0.95(2) . ?
C19 H19 0.97(2) . ?
C20 H20A 1.00(3) . ?
C20 H20B 0.98(3) . ?
C20 H20C 0.96(3) . ?
C21 H21A 0.97(3) . ?
C21 H21B 0.89(3) . ?
C21 H21C 0.97(2) . ?
C22 C23 1.389(3) . ?
C22 C27 1.392(3) . ?
C23 C24 1.389(3) . ?
C23 H23 0.96(2) . ?
C24 C25 1.395(3) . ?
C25 C26 1.387(3) . ?
C26 C27 1.385(3) . ?
C27 H27 0.97(2) . ?
C28 H28A 0.96(3) . ?
C28 H28B 0.98(3) . ?
C28 H28C 1.05(3) . ?
C29 H29A 0.97(3) . ?
C29 H29B 0.99(3) . ?
C29 H29C 1.02(3) . ?
C30 H30A 0.96(3) . ?
C30 H30B 1.02(3) . ?
C30 H30C 0.99(3) . ?
C31 H31A 0.99(3) . ?
C31 H31B 0.92(3) . ?
C31 H31C 0.97(3) . ?
C32 H32A 0.92(3) . ?
C32 H32B 0.99(3) . ?
C32 H32C 0.95(3) . ?
C33 C34 1.523(3) . ?
C33 C35 1.526(3) . ?
C33 C36 1.531(3) . ?
C34 H34A 0.98(3) . ?
C34 H34B 1.05(3) . ?
C34 H34C 0.98(3) . ?
C35 H35A 1.03(3) . ?
C35 H35B 1.01(3) . ?
C35 H35C 1.00(3) . ?
C36 H36A 0.98(3) . ?
C36 H36B 1.00(3) . ?
C36 H36C 1.03(3) . ?
